data_4035119
loop_
_publ_author_name
'Wang, Xu'
'Li, Jiawei'
'Huang, Yubing'
'Zhu, Jiayi'
'Hu, Rongrong'
'Wu, Wanqing'
'Jiang, Huanfeng'

_publ_section_title
;
 Facile Synthesis of \p-Conjugated Quinazoline-Substituted Ethenes from
 2-Ethynylanilines and Benzonitriles under Transition-Metal-Free
 Conditions.
;
_journal_issue 17
_journal_name_full 'The Journal of organic chemistry'
_journal_page_first 10453
_journal_page_last 10464
_journal_paper_doi 10.1021/acs.joc.8b01494
_journal_volume 83
_journal_year 2018
_chemical_formula_moiety 'C46 H30 F6 N4 O2'
_chemical_formula_sum 'C46 H30 F6 N4 O2'
_chemical_formula_weight 784.74
_space_group_crystal_system monoclinic
_space_group_IT_number 14
_space_group_name_Hall '-P 2yn'
_space_group_name_H-M_alt 'P 1 21/n 1'
_atom_sites_solution_hydrogens geom
_atom_sites_solution_primary dual
_audit_creation_date 2017-06-22
_audit_creation_method
;
Olex2 1.2
(compiled 2017.03.28 svn.r3405 for OlexSys, GUI svn.r5337)
;
_cell_angle_alpha 90
_cell_angle_beta 108.176(2)
_cell_angle_gamma 90
_cell_formula_units_Z 4
_cell_length_a 13.9060(2)
_cell_length_b 16.6094(2)
_cell_length_c 16.5593(2)
_cell_measurement_reflns_used 7306
_cell_measurement_temperature 100.00(10)
_cell_measurement_theta_max 73.3820
_cell_measurement_theta_min 4.4910
_cell_volume 3633.86(9)
_computing_cell_refinement 'CrysAlisPro 1.171.38.43f (Rigaku OD, 2015)'
_computing_data_collection 'CrysAlisPro 1.171.38.43f (Rigaku OD, 2015)'
_computing_data_reduction 'CrysAlisPro 1.171.38.43f (Rigaku OD, 2015)'
_computing_molecular_graphics 'Olex2 (Dolomanov et al., 2009)'
_computing_publication_material 'Olex2 (Dolomanov et al., 2009)'
_computing_structure_refinement 'ShelXL (Sheldrick, 2015)'
_computing_structure_solution 'ShelXT (Sheldrick, 2015)'
_diffrn_ambient_environment N~2~
_diffrn_ambient_temperature 100.00(10)
_diffrn_detector 'CCD plate'
_diffrn_detector_area_resol_mean 5.2684
_diffrn_detector_type AtlasS2
_diffrn_measured_fraction_theta_full 0.981
_diffrn_measured_fraction_theta_max 0.958
_diffrn_measurement_details
;
List of Runs (angles in degrees, time in seconds):

  # Type    Start    End  Width  t~exp~   \w     \q     \k     \f   Frames
--------------------------------------------------------------------------
  1  \w     12.00  54.00   1.00    1.00    --   40.46  57.00 -30.00   42
  2  \w     78.00 178.00   1.00    1.50    --  107.48  61.00-120.00  100
  3  \w    102.00 142.00   1.00    1.50    --  107.48 111.00 -30.00   40
  4  \w     82.00 175.00   1.00    1.50    --  107.48  45.00 150.00   93
  5  \w     80.00 105.00   1.00    1.50    --  107.48 -94.00  60.00   25
  6  \w     56.00 139.00   1.00    1.50    --  107.48 -77.00  90.00   83
  7  \w     43.00 121.00   1.00    1.50    --  107.48 -45.00 -30.00   78
  8  \w     23.00  90.00   1.00    1.50    --  107.48 -94.00 -60.00   67
  9  \w    -58.00  31.00   1.00    1.00    --  -40.46  37.00-120.00   89
 10  \w    -89.00 -40.00   1.00    1.00    --  -40.46 -19.00  30.00   49
;
_diffrn_measurement_device 'four-circle diffractometer'
_diffrn_measurement_device_type 'SuperNova, Dual, Cu at zero, AtlasS2'
_diffrn_measurement_method '\w scans'
_diffrn_orient_matrix_type 'CrysAlisPro convention (1999,Acta A55,543-557)'
_diffrn_orient_matrix_UB_11 0.0939824000
_diffrn_orient_matrix_UB_12 0.0050766000
_diffrn_orient_matrix_UB_13 -0.0301315000
_diffrn_orient_matrix_UB_21 -0.0531900000
_diffrn_orient_matrix_UB_22 -0.0530578000
_diffrn_orient_matrix_UB_23 -0.0771887000
_diffrn_orient_matrix_UB_31 -0.0437906000
_diffrn_orient_matrix_UB_32 0.0760316000
_diffrn_orient_matrix_UB_33 -0.0520677000
_diffrn_radiation_monochromator mirror
_diffrn_radiation_probe x-ray
_diffrn_radiation_type CuK\a
_diffrn_radiation_wavelength 1.54184
_diffrn_reflns_av_R_equivalents 0.0248
_diffrn_reflns_av_unetI/netI 0.0305
_diffrn_reflns_Laue_measured_fraction_full 0.981
_diffrn_reflns_Laue_measured_fraction_max 0.958
_diffrn_reflns_limit_h_max 17
_diffrn_reflns_limit_h_min -16
_diffrn_reflns_limit_k_max 20
_diffrn_reflns_limit_k_min -17
_diffrn_reflns_limit_l_max 18
_diffrn_reflns_limit_l_min -20
_diffrn_reflns_number 14276
_diffrn_reflns_point_group_measured_fraction_full 0.981
_diffrn_reflns_point_group_measured_fraction_max 0.958
_diffrn_reflns_theta_full 67.684
_diffrn_reflns_theta_max 73.667
_diffrn_reflns_theta_min 3.636
_diffrn_source 'micro-focus sealed X-ray tube'
_diffrn_source_type 'SuperNova (Cu) X-ray Source'
_exptl_absorpt_coefficient_mu 0.929
_exptl_absorpt_correction_T_max 1.00000
_exptl_absorpt_correction_T_min 0.77464
_exptl_absorpt_correction_type multi-scan
_exptl_absorpt_process_details
;
CrysAlisPro 1.171.38.43f (Rigaku Oxford Diffraction, 2015)
Empirical absorption correction using spherical harmonics,
 implemented in SCALE3 ABSPACK scaling algorithm.
;
_exptl_crystal_colour yellow
_exptl_crystal_density_diffrn 1.434
_exptl_crystal_description block
_exptl_crystal_F_000 1616
_exptl_crystal_size_max 0.18
_exptl_crystal_size_mid 0.15
_exptl_crystal_size_min 0.12
_refine_diff_density_max 0.400
_refine_diff_density_min -0.230
_refine_diff_density_rms 0.045
_refine_ls_extinction_method none
_refine_ls_goodness_of_fit_ref 1.026
_refine_ls_hydrogen_treatment constr
_refine_ls_matrix_type full
_refine_ls_number_parameters 525
_refine_ls_number_reflns 7031
_refine_ls_number_restraints 0
_refine_ls_restrained_S_all 1.026
_refine_ls_R_factor_all 0.0522
_refine_ls_R_factor_gt 0.0439
_refine_ls_shift/su_max 0.000
_refine_ls_shift/su_mean 0.000
_refine_ls_structure_factor_coef Fsqd
_refine_ls_weighting_details 'w=1/[\s^2^(Fo^2^)+(0.0645P)^2^+1.2234P] where P=(Fo^2^+2Fc^2^)/3'
_refine_ls_weighting_scheme calc
_refine_ls_wR_factor_gt 0.1161
_refine_ls_wR_factor_ref 0.1248
_reflns_Friedel_coverage 0.000
_reflns_number_gt 5985
_reflns_number_total 7031
_reflns_threshold_expression 'I > 2\s(I)'
_cod_data_source_file jo8b01494_si_003.cif
_cod_data_source_block exp_684
_cod_database_code 4035119
_shelx_shelxl_version_number 2016/6
_shelx_space_group_comment
;
The symmetry employed for this shelxl refinement is uniquely defined
by the following loop, which should always be used as a source of
symmetry information in preference to the above space-group names.
They are only intended as comments.
;
_shelx_estimated_absorpt_t_max 0.897
_shelx_estimated_absorpt_t_min 0.851
_reflns_odcompleteness_completeness 97.87
_reflns_odcompleteness_iscentric 1
_reflns_odcompleteness_theta 66.97
_olex2_refinement_description
;
1. Fixed Uiso
 At 1.2 times of:
  All C(H) groups
 At 1.5 times of:
  All C(H,H,H) groups
2.a Aromatic/amide H refined with riding coordinates:
 C3'(H3'), C7'(H7'), C22(H22), C19(H19), C4(H4), C11'(H11'), C4'(H4'), C3(H3),
 C21(H21), C18(H18), C6'(H6'), C14'(H14'), C14(H14), C22'(H22'), C11(H11),
 C13(H13), C12'(H12'), C18'(H18'), C13'(H13'), C19'(H19'), C21'(H21'), C12(H12),
  C7(H7), C6(H6)
2.b Idealised Me refined as rotating group:
 C8(H8A,H8B,H8C), C8'(H8'A,H8'B,H8'C)
;
_olex2_submission_special_instructions 'No special instructions were received'
_oxdiff_exptl_absorpt_empirical_details
;
Empirical correction (ABSPACK) includes:
- Absorption correction using spherical harmonics
- Frame scaling
;
_oxdiff_exptl_absorpt_empirical_full_max 1.464
_oxdiff_exptl_absorpt_empirical_full_min 0.747

loop_
_space_group_symop_operation_xyz
'x, y, z'
'-x+1/2, y+1/2, -z+1/2'
'-x, -y, -z'
'x-1/2, -y-1/2, z-1/2'

loop_
_atom_site_label
_atom_site_type_symbol
_atom_site_fract_x
_atom_site_fract_y
_atom_site_fract_z
_atom_site_U_iso_or_equiv
_atom_site_adp_type
_atom_site_occupancy
_atom_site_site_symmetry_order
_atom_site_calc_flag
_atom_site_refinement_flags_posn
F2' F -0.27130(8) 0.61329(6) -0.13160(6) 0.0373(2) Uani 1 1 d .
F1' F -0.33294(8) 0.53761(7) -0.05473(7) 0.0410(3) Uani 1 1 d .
F3' F -0.31306(8) 0.66465(7) -0.02815(7) 0.0443(3) Uani 1 1 d .
F2 F 0.81112(9) 0.11615(7) 0.30789(9) 0.0520(3) Uani 1 1 d .
F1 F 0.85055(9) 0.23328(9) 0.36065(10) 0.0619(4) Uani 1 1 d .
O1' O 0.15085(10) 0.09616(8) 0.59539(9) 0.0412(3) Uani 1 1 d .
F3 F 0.81540(10) 0.21428(10) 0.22672(10) 0.0676(4) Uani 1 1 d .
N1 N 0.12329(10) 0.48336(8) 0.24794(8) 0.0257(3) Uani 1 1 d .
N1' N 0.33836(10) 0.28185(8) 0.31098(8) 0.0243(3) Uani 1 1 d .
N2 N 0.20625(10) 0.56492(8) 0.17005(8) 0.0272(3) Uani 1 1 d .
N2' N 0.30056(11) 0.20746(8) 0.18048(9) 0.0274(3) Uani 1 1 d .
O1 O 0.12803(15) 0.58599(10) 0.64294(9) 0.0585(4) Uani 1 1 d .
C16 C 0.12538(12) 0.53375(9) 0.18297(10) 0.0252(3) Uani 1 1 d .
C1' C 0.21285(11) 0.33191(9) 0.37091(9) 0.0234(3) Uani 1 1 d .
C2' C 0.19390(11) 0.27274(9) 0.43200(9) 0.0233(3) Uani 1 1 d .
C9 C 0.21067(12) 0.46423(9) 0.30356(10) 0.0253(3) Uani 1 1 d .
C1 C 0.20416(12) 0.41181(10) 0.37569(10) 0.0249(3) Uani 1 1 d .
C16' C 0.36382(12) 0.24066(9) 0.24888(10) 0.0249(3) Uani 1 1 d .
C10' C 0.16511(12) 0.26370(9) 0.22618(10) 0.0254(3) Uani 1 1 d .
C17 C 0.02405(12) 0.55293(9) 0.12219(10) 0.0256(3) Uani 1 1 d .
C9' C 0.24125(12) 0.29260(9) 0.29979(10) 0.0237(3) Uani 1 1 d .
C15' C 0.20006(13) 0.21883(9) 0.16814(10) 0.0274(3) Uani 1 1 d .
C3' C 0.10199(12) 0.26967(10) 0.44910(10) 0.0291(3) Uani 1 1 d .
H3' H 0.051912 0.307207 0.424141 0.035 Uiso 1 1 calc R
C17' C 0.47375(12) 0.23204(9) 0.26075(10) 0.0268(3) Uani 1 1 d .
C10 C 0.30427(12) 0.49289(10) 0.29708(10) 0.0272(3) Uani 1 1 d .
C15 C 0.29740(12) 0.54433(9) 0.22705(10) 0.0275(3) Uani 1 1 d .
C7' C 0.26729(12) 0.21580(10) 0.46992(10) 0.0281(3) Uani 1 1 d .
H7' H 0.328405 0.216195 0.458061 0.034 Uiso 1 1 calc R
C20 C -0.16646(13) 0.58340(10) 0.00778(10) 0.0283(3) Uani 1 1 d .
C2 C 0.18590(13) 0.45629(10) 0.44777(10) 0.0280(3) Uani 1 1 d .
C22 C -0.06324(13) 0.53070(10) 0.14156(10) 0.0294(3) Uani 1 1 d .
H22 H -0.057527 0.505463 0.192983 0.035 Uiso 1 1 calc R
C19 C -0.08053(13) 0.60595(10) -0.01222(10) 0.0287(3) Uani 1 1 d .
H19 H -0.086568 0.631128 -0.063729 0.034 Uiso 1 1 calc R
C4 C 0.22582(13) 0.48216(11) 0.59876(11) 0.0323(4) Uani 1 1 d .
H4 H 0.264614 0.470774 0.654370 0.039 Uiso 1 1 calc R
C11' C 0.06007(13) 0.27569(10) 0.20980(10) 0.0290(3) Uani 1 1 d .
H11' H 0.036723 0.305450 0.247468 0.035 Uiso 1 1 calc R
C4' C 0.08399(13) 0.21136(11) 0.50289(11) 0.0318(4) Uani 1 1 d .
H4' H 0.021912 0.209409 0.513029 0.038 Uiso 1 1 calc R
C3 C 0.24095(12) 0.43959(10) 0.53134(10) 0.0295(3) Uani 1 1 d .
H3 H 0.289267 0.398887 0.542717 0.035 Uiso 1 1 calc R
C21 C -0.15752(13) 0.54593(10) 0.08507(11) 0.0310(3) Uani 1 1 d .
H21 H -0.215274 0.531213 0.098457 0.037 Uiso 1 1 calc R
C23 C -0.27004(14) 0.59968(10) -0.05170(11) 0.0329(4) Uani 1 1 d .
C18 C 0.01431(13) 0.59078(9) 0.04489(10) 0.0273(3) Uani 1 1 d .
H18 H 0.071939 0.605962 0.031566 0.033 Uiso 1 1 calc R
C6' C 0.25125(13) 0.15881(11) 0.52473(11) 0.0312(3) Uani 1 1 d .
H6' H 0.302013 0.122119 0.550634 0.037 Uiso 1 1 calc R
C14' C 0.12880(14) 0.18590(11) 0.09468(11) 0.0326(4) Uani 1 1 d .
H14' H 0.150752 0.156054 0.056260 0.039 Uiso 1 1 calc R
C14 C 0.38748(13) 0.57424(10) 0.21516(11) 0.0316(3) Uani 1 1 d .
H14 H 0.384271 0.608055 0.169633 0.038 Uiso 1 1 calc R
C22' C 0.50547(14) 0.19699(11) 0.19651(11) 0.0328(4) Uani 1 1 d .
H22' H 0.457684 0.180770 0.146098 0.039 Uiso 1 1 calc R
C5' C 0.15929(13) 0.15598(10) 0.54144(10) 0.0295(3) Uani 1 1 d .
C11 C 0.39997(13) 0.47225(10) 0.35391(11) 0.0318(4) Uani 1 1 d .
H11 H 0.404625 0.438882 0.400079 0.038 Uiso 1 1 calc R
C13 C 0.47910(14) 0.55306(11) 0.27107(12) 0.0360(4) Uani 1 1 d .
H13 H 0.538022 0.572896 0.263086 0.043 Uiso 1 1 calc R
C20' C 0.67883(14) 0.21100(10) 0.28240(12) 0.0337(4) Uani 1 1 d .
C12' C -0.00729(13) 0.24325(11) 0.13810(11) 0.0337(4) Uani 1 1 d .
H12' H -0.076396 0.250986 0.127362 0.040 Uiso 1 1 calc R
C18' C 0.54621(13) 0.25814(10) 0.33493(11) 0.0315(4) Uani 1 1 d .
H18' H 0.525853 0.282926 0.377268 0.038 Uiso 1 1 calc R
C13' C 0.02767(14) 0.19817(11) 0.08053(11) 0.0358(4) Uani 1 1 d .
H13' H -0.018847 0.176499 0.032226 0.043 Uiso 1 1 calc R
C19' C 0.64873(13) 0.24744(11) 0.34620(12) 0.0346(4) Uani 1 1 d .
H19' H 0.696831 0.264536 0.396043 0.042 Uiso 1 1 calc R
C21' C 0.60739(14) 0.18630(11) 0.20744(12) 0.0362(4) Uani 1 1 d .
H21' H 0.627999 0.162613 0.164684 0.043 Uiso 1 1 calc R
C12 C 0.48627(13) 0.50170(11) 0.34070(12) 0.0368(4) Uani 1 1 d .
H12 H 0.549458 0.487774 0.377675 0.044 Uiso 1 1 calc R
C5 C 0.15225(18) 0.54179(12) 0.58218(12) 0.0428(5) Uani 1 1 d .
C23' C 0.78824(15) 0.19454(12) 0.29465(13) 0.0404(4) Uani 1 1 d .
C7 C 0.11297(19) 0.51686(13) 0.43240(12) 0.0524(6) Uani 1 1 d .
H7 H 0.075710 0.529334 0.376660 0.063 Uiso 1 1 calc R
C8 C 0.1944(2) 0.57967(13) 0.72734(12) 0.0502(5) Uani 1 1 d .
H8A H 0.261972 0.592867 0.728402 0.075 Uiso 1 1 calc GR
H8B H 0.192947 0.525598 0.747428 0.075 Uiso 1 1 calc GR
H8C H 0.173127 0.616249 0.763330 0.075 Uiso 1 1 calc GR
C8' C 0.05351(18) 0.08388(15) 0.60461(18) 0.0576(6) Uani 1 1 d .
H8'A H 0.004458 0.076904 0.549564 0.086 Uiso 1 1 calc GR
H8'B H 0.035590 0.129785 0.632098 0.086 Uiso 1 1 calc GR
H8'C H 0.054845 0.036659 0.638373 0.086 Uiso 1 1 calc GR
C6 C 0.0950(2) 0.55869(15) 0.49833(14) 0.0627(7) Uani 1 1 d .
H6 H 0.044899 0.597992 0.486924 0.075 Uiso 1 1 calc R

loop_
_atom_site_aniso_label
_atom_site_aniso_U_11
_atom_site_aniso_U_22
_atom_site_aniso_U_33
_atom_site_aniso_U_23
_atom_site_aniso_U_13
_atom_site_aniso_U_12
F2' 0.0431(6) 0.0362(5) 0.0287(5) 0.0036(4) 0.0057(4) 0.0019(4)
F1' 0.0327(5) 0.0430(6) 0.0433(6) 0.0034(5) 0.0060(4) -0.0057(5)
F3' 0.0399(6) 0.0455(6) 0.0440(6) -0.0067(5) 0.0080(5) 0.0120(5)
F2 0.0398(6) 0.0419(6) 0.0810(9) 0.0077(6) 0.0284(6) 0.0130(5)
F1 0.0312(6) 0.0659(8) 0.0883(10) -0.0197(7) 0.0183(6) -0.0018(6)
O1' 0.0412(7) 0.0423(7) 0.0476(7) 0.0181(6) 0.0248(6) 0.0047(6)
F3 0.0481(7) 0.0933(11) 0.0784(10) 0.0322(8) 0.0444(7) 0.0170(7)
N1 0.0309(7) 0.0232(6) 0.0248(6) -0.0006(5) 0.0112(5) -0.0011(5)
N1' 0.0273(6) 0.0223(6) 0.0261(6) 0.0020(5) 0.0123(5) 0.0022(5)
N2 0.0328(7) 0.0233(6) 0.0280(6) -0.0008(5) 0.0131(5) -0.0025(5)
N2' 0.0331(7) 0.0242(6) 0.0284(7) -0.0003(5) 0.0146(5) 0.0013(5)
O1 0.0932(13) 0.0522(9) 0.0339(7) -0.0044(6) 0.0251(8) 0.0265(9)
C16 0.0316(8) 0.0213(7) 0.0249(7) -0.0016(6) 0.0119(6) -0.0003(6)
C1' 0.0224(7) 0.0249(7) 0.0241(7) 0.0012(6) 0.0088(5) 0.0030(6)
C2' 0.0257(7) 0.0229(7) 0.0225(7) -0.0011(6) 0.0093(6) 0.0011(6)
C9 0.0317(8) 0.0200(7) 0.0256(7) -0.0025(6) 0.0112(6) 0.0010(6)
C1 0.0249(7) 0.0259(8) 0.0258(7) 0.0014(6) 0.0104(6) 0.0025(6)
C16' 0.0311(8) 0.0206(7) 0.0259(7) 0.0033(6) 0.0130(6) 0.0024(6)
C10' 0.0301(8) 0.0227(7) 0.0254(7) 0.0024(6) 0.0114(6) -0.0004(6)
C17 0.0321(8) 0.0211(7) 0.0253(7) -0.0011(6) 0.0113(6) 0.0006(6)
C9' 0.0294(8) 0.0195(7) 0.0248(7) 0.0035(6) 0.0122(6) 0.0013(6)
C15' 0.0352(8) 0.0228(7) 0.0269(7) 0.0016(6) 0.0137(6) -0.0006(6)
C3' 0.0254(8) 0.0321(8) 0.0310(8) 0.0039(7) 0.0103(6) 0.0058(6)
C17' 0.0310(8) 0.0227(7) 0.0308(8) 0.0046(6) 0.0156(6) 0.0046(6)
C10 0.0319(8) 0.0228(7) 0.0295(8) -0.0031(6) 0.0132(6) -0.0011(6)
C15 0.0314(8) 0.0231(7) 0.0302(8) -0.0036(6) 0.0129(6) -0.0004(6)
C7' 0.0259(7) 0.0310(8) 0.0300(8) 0.0034(6) 0.0123(6) 0.0040(6)
C20 0.0318(8) 0.0246(8) 0.0286(8) -0.0027(6) 0.0094(6) 0.0013(6)
C2 0.0351(8) 0.0238(8) 0.0279(8) 0.0007(6) 0.0141(6) 0.0009(6)
C22 0.0335(8) 0.0302(8) 0.0272(7) 0.0027(6) 0.0136(6) 0.0005(7)
C19 0.0373(9) 0.0249(8) 0.0259(7) 0.0009(6) 0.0126(6) -0.0008(7)
C4 0.0361(9) 0.0344(9) 0.0270(8) -0.0015(7) 0.0107(6) -0.0037(7)
C11' 0.0298(8) 0.0305(8) 0.0286(8) 0.0021(6) 0.0118(6) 0.0007(7)
C4' 0.0266(8) 0.0380(9) 0.0343(8) 0.0035(7) 0.0144(7) 0.0008(7)
C3 0.0291(8) 0.0295(8) 0.0305(8) -0.0014(6) 0.0103(6) 0.0005(7)
C21 0.0310(8) 0.0321(8) 0.0329(8) 0.0010(7) 0.0144(7) -0.0001(7)
C23 0.0349(9) 0.0302(8) 0.0339(8) -0.0006(7) 0.0114(7) 0.0018(7)
C18 0.0330(8) 0.0233(7) 0.0285(8) 0.0000(6) 0.0137(6) -0.0020(6)
C6' 0.0299(8) 0.0327(9) 0.0326(8) 0.0070(7) 0.0124(6) 0.0060(7)
C14' 0.0395(9) 0.0311(8) 0.0299(8) -0.0042(7) 0.0147(7) -0.0038(7)
C14 0.0355(9) 0.0280(8) 0.0351(8) -0.0008(7) 0.0163(7) -0.0032(7)
C22' 0.0356(9) 0.0354(9) 0.0313(8) 0.0008(7) 0.0163(7) 0.0036(7)
C5' 0.0340(8) 0.0282(8) 0.0288(8) 0.0041(6) 0.0136(6) -0.0006(7)
C11 0.0329(8) 0.0272(8) 0.0354(8) 0.0005(7) 0.0105(7) 0.0004(7)
C13 0.0324(8) 0.0337(9) 0.0457(10) -0.0051(8) 0.0177(7) -0.0058(7)
C20' 0.0325(9) 0.0305(8) 0.0436(9) 0.0074(7) 0.0199(7) 0.0041(7)
C12' 0.0298(8) 0.0379(9) 0.0342(8) 0.0030(7) 0.0109(7) -0.0026(7)
C18' 0.0334(8) 0.0313(8) 0.0336(8) 0.0000(7) 0.0161(7) 0.0041(7)
C13' 0.0377(9) 0.0383(9) 0.0298(8) -0.0016(7) 0.0080(7) -0.0090(8)
C19' 0.0307(8) 0.0352(9) 0.0390(9) 0.0006(7) 0.0126(7) 0.0015(7)
C21' 0.0386(9) 0.0383(9) 0.0393(9) 0.0024(8) 0.0232(8) 0.0094(8)
C12 0.0296(8) 0.0349(9) 0.0442(10) -0.0007(8) 0.0088(7) -0.0005(7)
C5 0.0665(13) 0.0355(10) 0.0316(9) -0.0031(7) 0.0230(9) 0.0107(9)
C23' 0.0352(9) 0.0391(10) 0.0527(11) 0.0045(8) 0.0221(8) 0.0023(8)
C7 0.0779(15) 0.0509(12) 0.0293(9) 0.0055(8) 0.0180(9) 0.0336(11)
C8 0.0804(16) 0.0439(11) 0.0337(10) -0.0068(8) 0.0285(10) -0.0043(11)
C8' 0.0510(12) 0.0574(13) 0.0780(16) 0.0293(12) 0.0398(12) 0.0037(11)
C6 0.0970(19) 0.0574(14) 0.0362(10) 0.0050(10) 0.0242(11) 0.0465(14)

loop_
_atom_type_symbol
_atom_type_description
_atom_type_scat_dispersion_real
_atom_type_scat_dispersion_imag
_atom_type_scat_source
C C 0.0181 0.0091 'International Tables Vol C Tables 4.2.6.8 and 6.1.1.4'
H H 0.0000 0.0000 'International Tables Vol C Tables 4.2.6.8 and 6.1.1.4'
F F 0.0727 0.0534 'International Tables Vol C Tables 4.2.6.8 and 6.1.1.4'
N N 0.0311 0.0180 'International Tables Vol C Tables 4.2.6.8 and 6.1.1.4'
O O 0.0492 0.0322 'International Tables Vol C Tables 4.2.6.8 and 6.1.1.4'

loop_
_geom_angle_atom_site_label_1
_geom_angle_atom_site_label_2
_geom_angle_atom_site_label_3
_geom_angle
C5' O1' C8' 116.94(15)
C9 N1 C16 117.15(14)
C9' N1' C16' 117.11(14)
C16 N2 C15 116.44(14)
C16' N2' C15' 116.72(14)
C5 O1 C8 116.80(17)
N1 C16 C17 114.47(14)
N2 C16 N1 126.64(15)
N2 C16 C17 118.89(14)
C2' C1' C9' 112.98(13)
C1 C1' C2' 125.12(14)
C1 C1' C9' 121.88(14)
C3' C2' C1' 121.95(14)
C7' C2' C1' 119.64(13)
C7' C2' C3' 118.31(14)
N1 C9 C1 115.15(14)
N1 C9 C10 122.31(14)
C10 C9 C1 122.52(14)
C1' C1 C9 119.92(14)
C1' C1 C2 125.46(14)
C2 C1 C9 114.61(13)
N1' C16' C17' 116.41(14)
N2' C16' N1' 126.44(15)
N2' C16' C17' 117.15(14)
C15' C10' C9' 115.89(14)
C11' C10' C9' 124.32(14)
C11' C10' C15' 119.77(15)
C22 C17 C16 119.66(14)
C18 C17 C16 121.18(14)
C18 C17 C22 119.14(15)
N1' C9' C1' 117.20(14)
N1' C9' C10' 122.03(14)
C10' C9' C1' 120.64(13)
N2' C15' C10' 121.64(15)
N2' C15' C14' 119.06(15)
C14' C15' C10' 119.29(15)
C2' C3' H3' 119.5
C4' C3' C2' 121.03(15)
C4' C3' H3' 119.5
C22' C17' C16' 119.66(15)
C18' C17' C16' 121.19(14)
C18' C17' C22' 119.15(15)
C15 C10 C9 115.69(15)
C11 C10 C9 124.30(15)
C11 C10 C15 120.00(15)
N2 C15 C10 121.76(15)
N2 C15 C14 119.07(15)
C14 C15 C10 119.16(16)
C2' C7' H7' 119.4
C6' C7' C2' 121.23(15)
C6' C7' H7' 119.4
C19 C20 C21 120.21(16)
C19 C20 C23 121.25(15)
C21 C20 C23 118.53(15)
C3 C2 C1 121.44(15)
C3 C2 C7 118.09(16)
C7 C2 C1 120.46(15)
C17 C22 H22 119.8
C21 C22 C17 120.45(15)
C21 C22 H22 119.8
C20 C19 H19 120.2
C18 C19 C20 119.70(15)
C18 C19 H19 120.2
C3 C4 H4 120.3
C3 C4 C5 119.36(16)
C5 C4 H4 120.3
C10' C11' H11' 120.1
C12' C11' C10' 119.73(15)
C12' C11' H11' 120.1
C3' C4' H4' 120.2
C3' C4' C5' 119.65(15)
C5' C4' H4' 120.2
C2 C3 C4 121.68(16)
C2 C3 H3 119.2
C4 C3 H3 119.2
C20 C21 H21 120.0
C22 C21 C20 119.98(15)
C22 C21 H21 120.0
F2' C23 F1' 106.59(14)
F2' C23 F3' 106.30(14)
F2' C23 C20 113.27(14)
F1' C23 F3' 106.42(14)
F1' C23 C20 111.62(14)
F3' C23 C20 112.17(14)
C17 C18 H18 119.7
C19 C18 C17 120.53(15)
C19 C18 H18 119.7
C7' C6' H6' 119.9
C7' C6' C5' 120.16(15)
C5' C6' H6' 119.9
C15' C14' H14' 120.1
C13' C14' C15' 119.75(16)
C13' C14' H14' 120.1
C15 C14 H14 120.2
C13 C14 C15 119.56(16)
C13 C14 H14 120.2
C17' C22' H22' 119.8
C21' C22' C17' 120.47(17)
C21' C22' H22' 119.8
O1' C5' C4' 125.15(15)
O1' C5' C6' 115.25(15)
C4' C5' C6' 119.59(15)
C10 C11 H11 120.1
C12 C11 C10 119.70(16)
C12 C11 H11 120.1
C14 C13 H13 119.3
C14 C13 C12 121.45(16)
C12 C13 H13 119.3
C19' C20' C23' 120.72(18)
C21' C20' C19' 120.46(16)
C21' C20' C23' 118.77(16)
C11' C12' H12' 119.8
C11' C12' C13' 120.42(16)
C13' C12' H12' 119.8
C17' C18' H18' 119.7
C19' C18' C17' 120.53(16)
C19' C18' H18' 119.7
C14' C13' C12' 121.04(16)
C14' C13' H13' 119.5
C12' C13' H13' 119.5
C20' C19' H19' 120.2
C18' C19' C20' 119.52(17)
C18' C19' H19' 120.2
C22' C21' C20' 119.84(16)
C22' C21' H21' 120.1
C20' C21' H21' 120.1
C11 C12 C13 120.12(17)
C11 C12 H12 119.9
C13 C12 H12 119.9
O1 C5 C4 124.89(18)
O1 C5 C6 115.34(18)
C4 C5 C6 119.75(17)
F2 C23' C20' 112.25(15)
F1 C23' F2 105.94(17)
F1 C23' F3 106.90(17)
F1 C23' C20' 113.42(16)
F3 C23' F2 105.14(16)
F3 C23' C20' 112.59(17)
C2 C7 H7 119.4
C6 C7 C2 121.29(18)
C6 C7 H7 119.4
O1 C8 H8A 109.5
O1 C8 H8B 109.5
O1 C8 H8C 109.5
H8A C8 H8B 109.5
H8A C8 H8C 109.5
H8B C8 H8C 109.5
O1' C8' H8'A 109.5
O1' C8' H8'B 109.5
O1' C8' H8'C 109.5
H8'A C8' H8'B 109.5
H8'A C8' H8'C 109.5
H8'B C8' H8'C 109.5
C5 C6 H6 120.1
C7 C6 C5 119.81(19)
C7 C6 H6 120.1

loop_
_geom_bond_atom_site_label_1
_geom_bond_atom_site_label_2
_geom_bond_distance
F2' C23 1.337(2)
F1' C23 1.343(2)
F3' C23 1.349(2)
F2 C23' 1.342(2)
F1 C23' 1.330(3)
O1' C5' 1.365(2)
O1' C8' 1.423(2)
F3 C23' 1.334(2)
N1 C16 1.371(2)
N1 C9 1.314(2)
N1' C16' 1.370(2)
N1' C9' 1.317(2)
N2 C16 1.315(2)
N2 C15 1.367(2)
N2' C16' 1.319(2)
N2' C15' 1.361(2)
O1 C5 1.370(2)
O1 C8 1.418(3)
C16 C17 1.488(2)
C1' C2' 1.492(2)
C1' C1 1.337(2)
C1' C9' 1.503(2)
C2' C3' 1.394(2)
C2' C7' 1.389(2)
C9 C1 1.504(2)
C9 C10 1.421(2)
C1 C2 1.491(2)
C16' C17' 1.486(2)
C10' C9' 1.426(2)
C10' C15' 1.417(2)
C10' C11' 1.414(2)
C17 C22 1.398(2)
C17 C18 1.394(2)
C15' C14' 1.417(2)
C3' H3' 0.9300
C3' C4' 1.390(2)
C17' C22' 1.399(2)
C17' C18' 1.393(2)
C10 C15 1.419(2)
C10 C11 1.412(2)
C15 C14 1.417(2)
C7' H7' 0.9300
C7' C6' 1.377(2)
C20 C19 1.387(2)
C20 C21 1.393(2)
C20 C23 1.494(2)
C2 C3 1.385(2)
C2 C7 1.394(3)
C22 H22 0.9300
C22 C21 1.376(2)
C19 H19 0.9300
C19 C18 1.385(2)
C4 H4 0.9300
C4 C3 1.392(2)
C4 C5 1.388(3)
C11' H11' 0.9300
C11' C12' 1.372(2)
C4' H4' 0.9300
C4' C5' 1.390(2)
C3 H3 0.9300
C21 H21 0.9300
C18 H18 0.9300
C6' H6' 0.9300
C6' C5' 1.391(2)
C14' H14' 0.9300
C14' C13' 1.367(3)
C14 H14 0.9300
C14 C13 1.367(3)
C22' H22' 0.9300
C22' C21' 1.383(3)
C11 H11 0.9300
C11 C12 1.375(2)
C13 H13 0.9300
C13 C12 1.413(3)
C20' C19' 1.391(3)
C20' C21' 1.388(3)
C20' C23' 1.496(2)
C12' H12' 0.9300
C12' C13' 1.413(3)
C18' H18' 0.9300
C18' C19' 1.390(2)
C13' H13' 0.9300
C19' H19' 0.9300
C21' H21' 0.9300
C12 H12 0.9300
C5 C6 1.397(3)
C7 H7 0.9300
C7 C6 1.381(3)
C8 H8A 0.9600
C8 H8B 0.9600
C8 H8C 0.9600
C8' H8'A 0.9600
C8' H8'B 0.9600
C8' H8'C 0.9600
C6 H6 0.9300
